data_4122532
loop_
_publ_author_name
'Zhao, Xiang'
'Wong, Matthew'
'Mao, Chengyu'
'Trieu, Thuong Xinh'
'Zhang, Jian'
'Feng, Pingyun'
'Bu, Xianhui'

_publ_section_title
;
 Size-selective crystallization of homochiral camphorate metal-organic
 frameworks for lanthanide separation.
;
_journal_issue 36
_journal_name_full 'Journal of the American Chemical Society'
_journal_page_first 12572
_journal_page_last 12575
_journal_paper_doi 10.1021/ja5067306
_journal_volume 136
_journal_year 2014
_chemical_absolute_configuration rm
_chemical_formula_moiety 'C11 H15 Ho0.558 O6 Y0.442'
_chemical_formula_sum 'C11 H15 Ho0.558 O6 Y0.442'
_chemical_formula_weight 373.88
_chemical_name_systematic
; 
 ? 
;
_space_group_IT_number 19
_symmetry_cell_setting orthorhombic
_symmetry_space_group_name_Hall 'P 2ac 2ab'
_symmetry_space_group_name_H-M 'P 21 21 21'
_atom_sites_solution_hydrogens geom
_atom_sites_solution_primary direct
_atom_sites_solution_secondary difmap
_audit_creation_method SHELXL-97
_cell_angle_alpha 90.00
_cell_angle_beta 90.00
_cell_angle_gamma 90.00
_cell_formula_units_Z 4
_cell_length_a 8.1718(2)
_cell_length_b 10.9469(4)
_cell_length_c 14.7511(5)
_cell_measurement_temperature 293(2)
_cell_volume 1319.57(7)
_computing_structure_refinement 'SHELXL-97 (Sheldrick, 1997)'
_computing_structure_solution 'SHELXS-97 (Sheldrick, 1990)'
_diffrn_ambient_temperature 293(2)
_diffrn_measured_fraction_theta_full 0.996
_diffrn_measured_fraction_theta_max 0.996
_diffrn_radiation_monochromator graphite
_diffrn_radiation_source 'fine-focus sealed tube'
_diffrn_radiation_type MoK\a
_diffrn_radiation_wavelength 0.71073
_diffrn_reflns_av_R_equivalents 0.0550
_diffrn_reflns_av_sigmaI/netI 0.0855
_diffrn_reflns_limit_h_max 12
_diffrn_reflns_limit_h_min -9
_diffrn_reflns_limit_k_max 16
_diffrn_reflns_limit_k_min -16
_diffrn_reflns_limit_l_max 22
_diffrn_reflns_limit_l_min -20
_diffrn_reflns_number 11668
_diffrn_reflns_theta_full 33.15
_diffrn_reflns_theta_max 33.15
_diffrn_reflns_theta_min 2.32
_exptl_absorpt_coefficient_mu 5.310
_exptl_absorpt_correction_T_max 0.7465
_exptl_absorpt_correction_T_min 0.5899
_exptl_absorpt_correction_type multi-scan
_exptl_absorpt_process_details 'SADABS 2012/1'
_exptl_crystal_colour pink
_exptl_crystal_density_diffrn 1.882
_exptl_crystal_density_method 'not measured'
_exptl_crystal_description prism
_exptl_crystal_F_000 728
_exptl_crystal_size_max 0.082
_exptl_crystal_size_mid 0.080
_exptl_crystal_size_min 0.078
_refine_diff_density_max 1.821
_refine_diff_density_min -1.989
_refine_diff_density_rms 0.208
_refine_ls_abs_structure_details 'Flack H D (1983), Acta Cryst. A39, 876-881'
_refine_ls_abs_structure_Flack 0.09(3)
_refine_ls_extinction_method none
_refine_ls_goodness_of_fit_ref 1.066
_refine_ls_hydrogen_treatment constr
_refine_ls_matrix_type full
_refine_ls_number_parameters 165
_refine_ls_number_reflns 4919
_refine_ls_number_restraints 19
_refine_ls_restrained_S_all 1.070
_refine_ls_R_factor_all 0.0758
_refine_ls_R_factor_gt 0.0570
_refine_ls_shift/su_max 0.001
_refine_ls_shift/su_mean 0.000
_refine_ls_structure_factor_coef Fsqd
_refine_ls_weighting_details 'calc w=1/[\s^2^(Fo^2^)+(0.0286P)^2^+7.9192P] where P=(Fo^2^+2Fc^2^)/3'
_refine_ls_weighting_scheme calc
_refine_ls_wR_factor_gt 0.1351
_refine_ls_wR_factor_ref 0.1465
_reflns_number_gt 3781
_reflns_number_total 4919
_reflns_threshold_expression >2sigma(I)
_cod_data_source_file ja5067306_si_002.cif
_cod_data_source_block CPM-29-HoY
_cod_depositor_comments
;
The following automatic conversions were performed:

'_symmetry_cell_setting' value 'Orthorhombic' changed to
'orthorhombic' according to
/home/saulius/struct/COD-crude-data--automatic-downloads/rss-feeds/ACS/lib/dictionaries/cif_core.dic
dictionary named 'cif_core.dic' version 2.4.2 from 2011-04-26.

Automatic conversion script
Id: cif_fix_values 2281 2013-09-26 08:29:07Z andrius 

 Adding full bibliography for 4122510--4122534.cif.
;
_cod_database_code 4122532

loop_
_symmetry_equiv_pos_as_xyz
'x, y, z'
'-x+1/2, -y, z+1/2'
'-x, y+1/2, -z+1/2'
'x+1/2, -y+1/2, -z'

loop_
_atom_site_label
_atom_site_type_symbol
_atom_site_fract_x
_atom_site_fract_y
_atom_site_fract_z
_atom_site_U_iso_or_equiv
_atom_site_adp_type
_atom_site_occupancy
_atom_site_symmetry_multiplicity
_atom_site_calc_flag
_atom_site_refinement_flags
Ho1 Ho 0.92519(4) 0.70442(3) 0.49866(4) 0.02160(11) Uani 0.558(11) 1 d P
Y1 Y 0.92519(4) 0.70442(3) 0.49866(4) 0.02160(11) Uani 0.442(12) 1 d P
O3 O 0.8034(8) 0.7158(7) 0.3627(4) 0.0410(15) Uani 1 1 d .
O6 O 0.6463(6) 0.6814(5) 0.5582(4) 0.0291(12) Uani 1 1 d .
C7 C 0.6796(9) 0.7584(8) 0.3246(5) 0.0283(15) Uani 1 1 d .
O5 O 0.8001(9) 0.5189(7) 0.5556(7) 0.054(2) Uani 1 1 d .
C3 C 0.6790(9) 0.7718(7) 0.2227(5) 0.0256(14) Uani 1 1 d .
H3A H 0.7381 0.6989 0.2023 0.031 Uiso 1 1 calc R
C4 C 0.521(2) 0.756(3) 0.1845(10) 0.147(12) Uani 1 1 d U
H4A H 0.4361 0.7522 0.2301 0.177 Uiso 1 1 calc R
H4B H 0.5152 0.6850 0.1452 0.177 Uiso 1 1 calc R
C10 C 0.769(2) 0.9893(13) 0.2503(9) 0.048(3) Uani 1 1 d .
H10A H 0.6571 1.0152 0.2499 0.072 Uiso 1 1 calc R
H10B H 0.8374 1.0541 0.2279 0.072 Uiso 1 1 calc R
H10C H 0.8012 0.9691 0.3111 0.072 Uiso 1 1 calc R
C11 C 0.6666(11) 0.5673(9) 0.5701(8) 0.041(2) Uani 1 1 d .
H11A H 0.5794 0.5198 0.5901 0.049 Uiso 1 1 calc R
C2 C 0.7886(13) 0.8769(11) 0.1896(7) 0.045(2) Uani 1 1 d .
C9 C 0.960(2) 0.825(3) 0.1796(16) 0.144(11) Uani 1 1 d U
H9A H 1.0055 0.8091 0.2386 0.215 Uiso 1 1 calc R
H9B H 1.0283 0.8825 0.1482 0.215 Uiso 1 1 calc R
H9C H 0.9557 0.7500 0.1458 0.215 Uiso 1 1 calc R
O4 O 0.5543(8) 0.7920(7) 0.3678(4) 0.0417(15) Uani 1 1 d .
C5 C 0.5200(16) 0.9027(18) 0.1201(11) 0.089(6) Uani 1 1 d .
H5A H 0.4494 0.8991 0.0673 0.107 Uiso 1 1 calc R
H5B H 0.4891 0.9715 0.1578 0.107 Uiso 1 1 calc R
C1 C 0.7120(9) 0.9059(7) 0.0928(5) 0.0259(14) Uani 1 1 d .
C8 C 0.777(3) 0.8156(13) 0.0352(17) 0.152(12) Uani 1 1 d U
H8A H 0.8918 0.8310 0.0258 0.229 Uiso 1 1 calc R
H8B H 0.7215 0.8178 -0.0220 0.229 Uiso 1 1 calc R
H8C H 0.7634 0.7367 0.0624 0.229 Uiso 1 1 calc R
C6 C 0.7592(9) 1.0324(7) 0.0576(6) 0.0273(14) Uani 1 1 d .
O2 O 0.6487(7) 1.1005(6) 0.0280(5) 0.0429(18) Uani 1 1 d .
O1 O 0.9071(7) 1.0576(6) 0.0526(5) 0.0396(16) Uani 1 1 d .

loop_
_atom_site_aniso_label
_atom_site_aniso_U_11
_atom_site_aniso_U_22
_atom_site_aniso_U_33
_atom_site_aniso_U_23
_atom_site_aniso_U_13
_atom_site_aniso_U_12
Ho1 0.01631(13) 0.02400(17) 0.02449(17) -0.0029(3) -0.0015(3) 0.00084(12)
Y1 0.01631(13) 0.02400(17) 0.02449(17) -0.0029(3) -0.0015(3) 0.00084(12)
O3 0.039(3) 0.058(4) 0.027(3) -0.001(3) -0.007(2) 0.009(3)
O6 0.020(2) 0.032(3) 0.035(3) 0.007(2) 0.002(2) 0.000(2)
C7 0.031(3) 0.033(4) 0.022(3) 0.002(3) -0.001(3) -0.001(3)
O5 0.033(3) 0.032(4) 0.098(7) 0.016(4) 0.008(4) 0.006(3)
C3 0.029(3) 0.028(4) 0.019(3) 0.000(2) 0.001(2) -0.005(3)
C4 0.086(10) 0.32(3) 0.037(7) -0.006(12) 0.005(6) -0.123(16)
C10 0.072(8) 0.040(6) 0.033(4) -0.013(4) -0.002(4) -0.019(6)
C11 0.025(3) 0.037(5) 0.061(6) 0.011(4) 0.007(4) -0.008(3)
C2 0.048(5) 0.050(6) 0.035(5) 0.004(4) -0.006(4) 0.002(5)
C9 0.059(8) 0.22(2) 0.157(19) 0.129(18) 0.021(10) 0.055(12)
O4 0.042(3) 0.054(4) 0.028(3) 0.006(3) 0.011(2) 0.005(3)
C5 0.050(6) 0.134(15) 0.083(10) 0.064(11) -0.040(7) -0.041(8)
C1 0.026(3) 0.023(4) 0.029(3) 0.002(3) 0.002(3) -0.001(3)
C8 0.19(2) 0.038(7) 0.22(3) -0.009(10) 0.16(2) -0.011(10)
C6 0.026(3) 0.023(3) 0.033(4) 0.000(3) 0.000(3) -0.002(3)
O2 0.032(3) 0.030(3) 0.066(5) 0.019(3) -0.007(3) 0.000(3)
O1 0.025(3) 0.031(3) 0.063(4) 0.005(3) 0.005(3) -0.007(2)

loop_
_atom_type_symbol
_atom_type_description
_atom_type_scat_dispersion_real
_atom_type_scat_dispersion_imag
_atom_type_scat_source
C C 0.0033 0.0016 'International Tables Vol C Tables 4.2.6.8 and 6.1.1.4'
H H 0.0000 0.0000 'International Tables Vol C Tables 4.2.6.8 and 6.1.1.4'
O O 0.0106 0.0060 'International Tables Vol C Tables 4.2.6.8 and 6.1.1.4'
Ho Ho -0.2175 4.6783 'International Tables Vol C Tables 4.2.6.8 and 6.1.1.4'
Y Y -2.7962 3.5667 'International Tables Vol C Tables 4.2.6.8 and 6.1.1.4'

loop_
_geom_angle_atom_site_label_1
_geom_angle_atom_site_label_2
_geom_angle_atom_site_label_3
_geom_angle
_geom_angle_site_symmetry_1
_geom_angle_site_symmetry_3
O4 Ho1 O3 175.4(3) 4_566 .
O4 Ho1 O1 91.2(3) 4_566 3_745
O3 Ho1 O1 90.5(3) . 3_745
O4 Ho1 O2 86.6(3) 4_566 2_675
O3 Ho1 O2 90.0(3) . 2_675
O1 Ho1 O2 154.7(2) 3_745 2_675
O4 Ho1 O6 86.7(2) 4_566 4_566
O3 Ho1 O6 89.6(2) . 4_566
O1 Ho1 O6 78.0(2) 3_745 4_566
O2 Ho1 O6 76.8(2) 2_675 4_566
O4 Ho1 O5 84.7(3) 4_566 .
O3 Ho1 O5 99.7(3) . .
O1 Ho1 O5 77.0(3) 3_745 .
O2 Ho1 O5 127.7(3) 2_675 .
O6 Ho1 O5 153.3(2) 4_566 .
O4 Ho1 O6 97.2(2) 4_566 .
O3 Ho1 O6 85.0(2) . .
O1 Ho1 O6 127.9(2) 3_745 .
O2 Ho1 O6 77.3(2) 2_675 .
O6 Ho1 O6 153.54(9) 4_566 .
O5 Ho1 O6 53.0(2) . .
O4 Ho1 C11 91.9(3) 4_566 .
O3 Ho1 C11 91.8(3) . .
O1 Ho1 C11 101.8(3) 3_745 .
O2 Ho1 C11 103.4(3) 2_675 .
O6 Ho1 C11 178.6(3) 4_566 .
O5 Ho1 C11 26.0(3) . .
O6 Ho1 C11 27.0(2) . .
C7 O3 Ho1 141.5(6) . .
C11 O6 Y1 132.2(6) . 4_466
C11 O6 Ho1 132.2(6) . 4_466
Y1 O6 Ho1 0.000(9) 4_466 4_466
C11 O6 Ho1 91.7(5) . .
Y1 O6 Ho1 122.1(2) 4_466 .
Ho1 O6 Ho1 122.1(2) 4_466 .
O3 C7 O4 122.8(8) . .
O3 C7 C3 119.1(7) . .
O4 C7 C3 118.2(7) . .
C11 O5 Ho1 94.2(6) . .
C4 C3 C7 112.7(8) . .
C4 C3 C2 119.7(12) . .
C7 C3 C2 112.7(7) . .
C3 C4 C5 95.9(12) . .
O5 C11 O6 120.9(8) . .
O5 C11 Ho1 59.7(5) . .
O6 C11 Ho1 61.3(4) . .
C9 C2 C10 117.0(16) . .
C9 C2 C3 106.7(12) . .
C10 C2 C3 110.9(9) . .
C9 C2 C1 110.5(11) . .
C10 C2 C1 108.9(9) . .
C3 C2 C1 101.8(7) . .
C7 O4 Y1 146.5(6) . 4_466
C7 O4 Ho1 146.5(6) . 4_466
Y1 O4 Ho1 0.00(2) 4_466 4_466
C1 C5 C4 98.0(11) . .
C8 C1 C6 109.6(8) . .
C8 C1 C2 104.7(13) . .
C6 C1 C2 112.7(7) . .
C8 C1 C5 120.1(14) . .
C6 C1 C5 110.3(8) . .
C2 C1 C5 98.9(7) . .
O1 C6 O2 123.4(8) . .
O1 C6 C1 117.8(7) . .
O2 C6 C1 118.5(7) . .
C6 O2 Y1 145.4(6) . 2_674
C6 O2 Ho1 145.4(6) . 2_674
Y1 O2 Ho1 0.00(3) 2_674 2_674
C6 O1 Y1 140.7(6) . 3_755
C6 O1 Ho1 140.7(6) . 3_755
Y1 O1 Ho1 0.00(3) 3_755 3_755

loop_
_geom_bond_atom_site_label_1
_geom_bond_atom_site_label_2
_geom_bond_distance
_geom_bond_site_symmetry_2
Ho1 O4 2.236(6) 4_566
Ho1 O3 2.243(6) .
Ho1 O1 2.244(6) 3_745
Ho1 O2 2.261(6) 2_675
Ho1 O6 2.352(5) 4_566
Ho1 O5 2.423(7) .
Ho1 O6 2.455(5) .
Ho1 C11 2.798(8) .
O3 C7 1.247(10) .
O6 C11 1.272(11) .
O6 Y1 2.352(5) 4_466
O6 Ho1 2.352(5) 4_466
C7 O4 1.260(10) .
C7 C3 1.511(10) .
O5 C11 1.232(11) .
C3 C4 1.416(17) .
C3 C2 1.537(13) .
C4 C5 1.87(3) .
C10 C2 1.529(16) .
C2 C9 1.522(19) .
C2 C1 1.591(12) .
O4 Y1 2.236(6) 4_466
O4 Ho1 2.236(6) 4_466
C5 C1 1.620(16) .
C1 C8 1.409(17) .
C1 C6 1.529(11) .
C6 O1 1.242(9) .
C6 O2 1.250(10) .
O2 Y1 2.261(6) 2_674
O2 Ho1 2.261(6) 2_674
O1 Y1 2.244(6) 3_755
O1 Ho1 2.244(6) 3_755
